data_4303984
loop_
_publ_author_name
'Alexander Falber'
'Louis Todaro'
'Israel Goldberg'
'Michael V. Favilla'
'Charles Michael Drain'

_publ_section_title
;
Routes to New Hafnium(IV) Tetraaryl Porphyrins and Crystal Structures of
Unusual Phosphate-, Sulfate-, and Peroxide-Bridged Dimers
;
_journal_name_full 'Inorganic Chemistry'
_journal_page_first 454
_journal_page_last 467
_journal_paper_doi 10.1021/ic700840j
_journal_volume 47
_journal_year 2008
_chemical_formula_moiety 'C44 H28 Hf N4 O4 S, C6 H5 N O2, 1.5(C2 N)'
_chemical_formula_sum 'C53 H33 Hf N6.5 O6 S'
_chemical_formula_weight 1067.41
_chemical_name_systematic
;
 ?
;
_space_group_IT_number 2
_symmetry_cell_setting triclinic
_symmetry_space_group_name_Hall '-P 1'
_symmetry_space_group_name_H-M 'P -1'
_atom_sites_solution_hydrogens geom
_atom_sites_solution_primary direct
_atom_sites_solution_secondary difmap
_audit_creation_method SHELXL-97
_cell_angle_alpha 74.91(3)
_cell_angle_beta 67.62(3)
_cell_angle_gamma 79.54(3)
_cell_formula_units_Z 2
_cell_length_a 13.244(3)
_cell_length_b 13.505(3)
_cell_length_c 13.567(3)
_cell_measurement_temperature 100(2)
_cell_volume 2157.2(10)
_computing_cell_refinement 'Bruker XSCANS'
_computing_data_collection 'Bruker XSCANS'
_computing_data_reduction 'Bruker SHELXTL'
_computing_molecular_graphics 'Bruker SHELXTL'
_computing_publication_material 'Bruker SHELXTL'
_computing_structure_refinement 'SHELXL-97 (Sheldrick, 1997)'
_computing_structure_solution 'SHELXS-97 (Sheldrick, 1990)'
_diffrn_ambient_temperature 100(2)
_diffrn_measured_fraction_theta_full 0.994
_diffrn_measured_fraction_theta_max 0.994
_diffrn_measurement_device_type 'Bruker-Nonius KappaCCD'
_diffrn_measurement_method '\w scans'
_diffrn_radiation_monochromator graphite
_diffrn_radiation_source 'fine-focus sealed tube'
_diffrn_radiation_type MoK\a
_diffrn_radiation_wavelength 0.71073
_diffrn_reflns_av_R_equivalents 0.0646
_diffrn_reflns_av_sigmaI/netI 0.0504
_diffrn_reflns_limit_h_max 16
_diffrn_reflns_limit_h_min -17
_diffrn_reflns_limit_k_max 17
_diffrn_reflns_limit_k_min -17
_diffrn_reflns_limit_l_max 17
_diffrn_reflns_limit_l_min -17
_diffrn_reflns_number 35670
_diffrn_reflns_theta_full 27.48
_diffrn_reflns_theta_max 27.48
_diffrn_reflns_theta_min 3.06
_exptl_absorpt_coefficient_mu 2.530
_exptl_absorpt_correction_T_max 0.7028
_exptl_absorpt_correction_T_min 0.6060
_exptl_absorpt_correction_type integration
_exptl_absorpt_process_details numerical
_exptl_crystal_density_diffrn 1.643
_exptl_crystal_density_method 'not measured'
_exptl_crystal_F_000 1065
_exptl_crystal_size_max 0.22
_exptl_crystal_size_mid 0.18
_exptl_crystal_size_min 0.15
_refine_diff_density_max 1.514
_refine_diff_density_min -0.948
_refine_diff_density_rms 0.109
_refine_ls_extinction_method none
_refine_ls_goodness_of_fit_ref 1.067
_refine_ls_hydrogen_treatment constr
_refine_ls_matrix_type full
_refine_ls_number_parameters 644
_refine_ls_number_reflns 9842
_refine_ls_number_restraints 0
_refine_ls_restrained_S_all 1.067
_refine_ls_R_factor_all 0.0419
_refine_ls_R_factor_gt 0.0337
_refine_ls_shift/su_max 0.069
_refine_ls_shift/su_mean 0.001
_refine_ls_structure_factor_coef Fsqd
_refine_ls_weighting_details 'calc w=1/[\s^2^(Fo^2^)+(0.0194P)^2^+4.1434P] where P=(Fo^2^+2Fc^2^)/3'
_refine_ls_weighting_scheme calc
_refine_ls_wR_factor_gt 0.0692
_refine_ls_wR_factor_ref 0.0720
_reflns_number_gt 8806
_reflns_number_total 9842
_reflns_threshold_expression >2sigma(I)
_cod_data_source_file ic700840j-file010.cif
_cod_data_source_block x1570l
_cod_depositor_comments
;
The following automatic conversions were performed:
'_symmetry_cell_setting' value 'Triclinic' changed to 'triclinic'
according to '/home/saulius/struct/CIF-dictionaries/cif_core.dic'
dictionary named 'cif_core.dic' version 2.4.1 from 2010-06-29.

Automatic conversion script
Id: cif_fix_enum 1527 2010-12-29 10:47:43Z saulius 
;
_cod_original_cell_volume 2157.1(10)
_cod_original_formula_sum 'C53 H33 Hf N6.50 O6 S'
_cod_database_code 4303984

loop_
_symmetry_equiv_pos_as_xyz
'x, y, z'
'-x, -y, -z'

loop_
_atom_site_label
_atom_site_type_symbol
_atom_site_fract_x
_atom_site_fract_y
_atom_site_fract_z
_atom_site_U_iso_or_equiv
_atom_site_adp_type
_atom_site_occupancy
_atom_site_symmetry_multiplicity
_atom_site_calc_flag
_atom_site_refinement_flags
_atom_site_disorder_assembly
_atom_site_disorder_group
Hf Hf 0.386589(11) -0.507599(10) 0.383642(11) 0.01653(5) Uani 1 1 d . . .
N1 N 0.4764(2) -0.5761(2) 0.2398(2) 0.0177(6) Uani 1 1 d . A .
N2 N 0.3770(2) -0.3733(2) 0.2506(2) 0.0185(6) Uani 1 1 d . A .
N3 N 0.2149(2) -0.4473(2) 0.4548(2) 0.0178(6) Uani 1 1 d . A .
N4 N 0.3033(2) -0.6518(2) 0.4337(2) 0.0168(6) Uani 1 1 d . A .
C1 C 0.5023(3) -0.6806(3) 0.2388(3) 0.0196(7) Uani 1 1 d . . .
C2 C 0.6006(3) -0.6950(3) 0.1482(3) 0.0231(7) Uani 1 1 d . . .
H2A H 0.6361 -0.7589 0.1301 0.028 Uiso 1 1 calc R . .
C3 C 0.6334(3) -0.6007(3) 0.0932(3) 0.0245(8) Uani 1 1 d . . .
H3A H 0.6974 -0.5865 0.0305 0.029 Uiso 1 1 calc R A .
C4 C 0.5544(3) -0.5261(3) 0.1463(3) 0.0191(7) Uani 1 1 d . A .
C5 C 0.5481(3) -0.4204(3) 0.1052(3) 0.0195(7) Uani 1 1 d . . .
C6 C 0.4595(3) -0.3512(3) 0.1495(3) 0.0193(7) Uani 1 1 d . A .
C7 C 0.4400(3) -0.2468(3) 0.0968(3) 0.0233(7) Uani 1 1 d . . .
H7A H 0.4835 -0.2134 0.0262 0.028 Uiso 1 1 calc R A .
C8 C 0.3492(3) -0.2043(3) 0.1650(3) 0.0229(7) Uani 1 1 d . . .
H8A H 0.3163 -0.1360 0.1512 0.027 Uiso 1 1 calc R . .
C9 C 0.3115(3) -0.2816(3) 0.2625(3) 0.0192(7) Uani 1 1 d . . .
C10 C 0.2219(3) -0.2657(3) 0.3554(3) 0.0205(7) Uani 1 1 d . . .
C11 C 0.1773(3) -0.3436(3) 0.4455(3) 0.0203(7) Uani 1 1 d . . .
C12 C 0.0838(3) -0.3301(3) 0.5399(3) 0.0224(7) Uani 1 1 d . . .
H12A H 0.0433 -0.2664 0.5537 0.027 Uiso 1 1 calc R . .
C13 C 0.0633(3) -0.4229(3) 0.6059(3) 0.0229(7) Uani 1 1 d . . .
H13A H 0.0064 -0.4367 0.6749 0.027 Uiso 1 1 calc R A .
C14 C 0.1429(3) -0.4973(3) 0.5529(3) 0.0199(7) Uani 1 1 d . A .
C15 C 0.1466(3) -0.6041(3) 0.5907(3) 0.0212(7) Uani 1 1 d . . .
C16 C 0.2177(3) -0.6757(3) 0.5319(3) 0.0197(7) Uani 1 1 d . A .
C17 C 0.2114(3) -0.7846(3) 0.5632(3) 0.0236(7) Uani 1 1 d . . .
H17A H 0.1610 -0.8205 0.6281 0.028 Uiso 1 1 calc R A .
C18 C 0.2897(3) -0.8272(3) 0.4841(3) 0.0225(7) Uani 1 1 d . . .
H18A H 0.3032 -0.8982 0.4817 0.027 Uiso 1 1 calc R . .
C19 C 0.3490(3) -0.7453(3) 0.4044(3) 0.0192(7) Uani 1 1 d . . .
C20 C 0.4412(3) -0.7595(3) 0.3128(3) 0.0201(7) Uani 1 1 d . . .
C21 C 0.6382(3) -0.3760(3) 0.0046(3) 0.0214(7) Uani 1 1 d . . .
C22 C 0.6683(3) -0.4082(3) -0.0934(3) 0.0227(7) Uani 1 1 d . . .
H22A H 0.6308 -0.4601 -0.0970 0.027 Uiso 1 1 calc R A .
C23 C 0.7519(3) -0.3657(3) -0.1852(3) 0.0268(8) Uani 1 1 d . . .
H23A H 0.7722 -0.3894 -0.2509 0.032 Uiso 1 1 calc R . .
C24 C 0.8058(3) -0.2890(3) -0.1817(3) 0.0313(9) Uani 1 1 d . . .
H24A H 0.8628 -0.2595 -0.2449 0.038 Uiso 1 1 calc R A .
C25 C 0.7763(3) -0.2551(3) -0.0853(3) 0.0309(9) Uani 1 1 d . . .
H25A H 0.8128 -0.2018 -0.0829 0.037 Uiso 1 1 calc R . .
C26 C 0.6940(3) -0.2986(3) 0.0072(3) 0.0264(8) Uani 1 1 d . . .
H26A H 0.6751 -0.2758 0.0731 0.032 Uiso 1 1 calc R A .
C31 C 0.1668(3) -0.1592(3) 0.3571(3) 0.0218(7) Uani 1 1 d . . .
C32 C 0.0591(3) -0.1374(3) 0.3596(3) 0.0269(8) Uani 1 1 d . . .
H32A H 0.0210 -0.1906 0.3595 0.032 Uiso 1 1 calc R . .
C33 C 0.0067(3) -0.0386(3) 0.3621(3) 0.0275(8) Uani 1 1 d . . .
H33A H -0.0675 -0.0249 0.3659 0.033 Uiso 1 1 calc R A .
C34 C 0.0626(3) 0.0392(3) 0.3591(3) 0.0271(8) Uani 1 1 d . . .
H34A H 0.0275 0.1071 0.3592 0.033 Uiso 1 1 calc R . .
C35 C 0.1695(3) 0.0188(3) 0.3561(3) 0.0297(8) Uani 1 1 d . . .
H35A H 0.2079 0.0728 0.3539 0.036 Uiso 1 1 calc R A .
C36 C 0.2213(3) -0.0801(3) 0.3562(3) 0.0264(8) Uani 1 1 d . . .
H36A H 0.2945 -0.0939 0.3556 0.032 Uiso 1 1 calc R . .
C41 C 0.0675(3) -0.6451(3) 0.7016(3) 0.0223(7) Uani 1 1 d . . .
C42 C -0.0454(3) -0.6265(3) 0.7268(3) 0.0266(8) Uani 1 1 d . . .
H42A H -0.0740 -0.5873 0.6725 0.032 Uiso 1 1 calc R A .
C43 C -0.1170(3) -0.6647(3) 0.8311(3) 0.0310(9) Uani 1 1 d . . .
H43A H -0.1940 -0.6517 0.8475 0.037 Uiso 1 1 calc R . .
C44 C -0.0764(4) -0.7214(3) 0.9106(3) 0.0360(10) Uani 1 1 d . . .
H44A H -0.1253 -0.7471 0.9817 0.043 Uiso 1 1 calc R A .
C45 C 0.0362(4) -0.7408(3) 0.8867(3) 0.0347(9) Uani 1 1 d . . .
H45A H 0.0643 -0.7800 0.9414 0.042 Uiso 1 1 calc R . .
C46 C 0.1079(3) -0.7030(3) 0.7826(3) 0.0283(8) Uani 1 1 d . . .
H46A H 0.1848 -0.7166 0.7664 0.034 Uiso 1 1 calc R A .
C51 C 0.4723(3) -0.8641(3) 0.2864(3) 0.0206(7) Uani 1 1 d . . .
C52 C 0.5239(3) -0.9446(3) 0.3429(3) 0.0282(8) Uani 1 1 d . . .
H52A H 0.5405 -0.9344 0.4016 0.034 Uiso 1 1 calc R . .
C53 C 0.5511(3) -1.0401(3) 0.3139(3) 0.0316(9) Uani 1 1 d . . .
H53A H 0.5857 -1.0951 0.3532 0.038 Uiso 1 1 calc R A .
C54 C 0.5279(3) -1.0550(3) 0.2278(3) 0.0316(9) Uani 1 1 d . . .
H54A H 0.5471 -1.1201 0.2079 0.038 Uiso 1 1 calc R . .
C55 C 0.4769(3) -0.9757(3) 0.1709(3) 0.0277(8) Uani 1 1 d . . .
H55A H 0.4611 -0.9860 0.1118 0.033 Uiso 1 1 calc R A .
C56 C 0.4489(3) -0.8808(3) 0.2006(3) 0.0256(8) Uani 1 1 d . . .
H56A H 0.4131 -0.8264 0.1618 0.031 Uiso 1 1 calc R . .
S S 0.52850(11) -0.37873(8) 0.39258(11) 0.0168(2) Uani 0.83 1 d P A 1
O1 O 0.5536(2) -0.4665(2) 0.3349(2) 0.0160(6) Uani 0.83 1 d P A 1
O2 O 0.4071(2) -0.3776(2) 0.4464(2) 0.0168(6) Uani 0.83 1 d P A 1
O3 O 0.5790(3) -0.4087(3) 0.4785(3) 0.0187(7) Uani 0.83 1 d P . 1
O4 O 0.5667(3) -0.2861(3) 0.3199(3) 0.0253(8) Uani 0.83 1 d P A 1
O61 O 0.6566(4) -0.8063(3) 0.4248(3) 0.0664(11) Uani 1 1 d . . .
O62 O 0.7902(3) -0.9020(3) 0.3355(4) 0.0752(12) Uani 1 1 d . . .
N61 N 0.7457(4) -0.8172(3) 0.3519(4) 0.0521(11) Uani 1 1 d . . .
C61 C 0.7981(4) -0.7253(4) 0.2809(4) 0.0416(11) Uani 1 1 d . . .
C62 C 0.9000(4) -0.7363(5) 0.1997(5) 0.0589(16) Uani 1 1 d . . .
H62A H 0.9358 -0.8026 0.1902 0.071 Uiso 1 1 calc R . .
C63 C 0.9475(4) -0.6488(5) 0.1337(4) 0.0580(15) Uani 1 1 d . . .
H63A H 1.0175 -0.6544 0.0784 0.070 Uiso 1 1 calc R . .
C64 C 0.8948(3) -0.5535(4) 0.1467(4) 0.0478(12) Uani 1 1 d . . .
H64A H 0.9280 -0.4935 0.0997 0.057 Uiso 1 1 calc R . .
C65 C 0.7945(3) -0.5441(4) 0.2272(4) 0.0409(11) Uani 1 1 d . . .
H65A H 0.7589 -0.4776 0.2356 0.049 Uiso 1 1 calc R . .
C66 C 0.7445(3) -0.6304(4) 0.2964(4) 0.0374(10) Uani 1 1 d . . .
H66A H 0.6753 -0.6242 0.3527 0.045 Uiso 1 1 calc R . .
N71A N 0.1722(9) 0.0075(8) 0.0517(9) 0.064(3) Uiso 0.50 1 d P B 1
C72A C 0.1455(8) -0.0217(7) -0.0122(7) 0.034(2) Uiso 0.50 1 d P B 1
C73A C 0.2098(7) -0.0641(7) -0.0813(7) 0.0370(19) Uiso 0.50 1 d P B 1
N71B N 0.1155(9) 0.0046(7) 0.0738(8) 0.059(2) Uiso 0.50 1 d P . 2
C72B C 0.1921(10) -0.0126(8) -0.0254(9) 0.048(3) Uiso 0.50 1 d P C 2
C73B C 0.1655(8) -0.0160(8) -0.1099(8) 0.048(2) Uiso 0.50 1 d P . 2
N81 N 0.0039(8) -0.0100(7) -0.0902(7) 0.048(2) Uiso 0.50 1 d P . 2
C82 C -0.0265(6) 0.0088(7) -0.0016(8) 0.0344(19) Uiso 0.50 1 d P . 2
C83 C 0.0584(10) -0.0040(9) -0.1029(9) 0.053(3) Uiso 0.50 1 d P B 1
S1B S 0.5628(6) -0.3782(4) 0.4277(7) 0.0206(12) Uani 0.17 1 d P . 2
O1B O 0.5058(13) -0.3752(11) 0.5453(13) 0.031(4) Uani 0.17 1 d P . 2
O2B O 0.4903(16) -0.4083(14) 0.3855(14) 0.034(4) Uiso 0.17 1 d P A 2
O3B O 0.6529(13) -0.4595(12) 0.4301(13) 0.033(4) Uani 0.17 1 d P . 2
O4B O 0.6025(16) -0.2833(14) 0.3530(18) 0.037(5) Uani 0.17 1 d P D 2

loop_
_atom_site_aniso_label
_atom_site_aniso_U_11
_atom_site_aniso_U_22
_atom_site_aniso_U_33
_atom_site_aniso_U_23
_atom_site_aniso_U_13
_atom_site_aniso_U_12
Hf 0.01715(7) 0.01523(8) 0.01893(7) -0.00505(5) -0.00792(5) -0.00001(5)
N1 0.0181(14) 0.0162(14) 0.0190(14) -0.0048(11) -0.0061(11) -0.0019(11)
N2 0.0184(14) 0.0178(15) 0.0205(15) -0.0048(12) -0.0087(12) 0.0007(11)
N3 0.0181(14) 0.0157(14) 0.0203(14) -0.0048(11) -0.0079(11) 0.0009(11)
N4 0.0184(14) 0.0103(13) 0.0208(14) -0.0008(11) -0.0070(11) -0.0027(10)
C1 0.0204(17) 0.0192(17) 0.0225(18) -0.0078(14) -0.0101(14) 0.0006(13)
C2 0.0230(18) 0.0203(18) 0.0246(18) -0.0071(15) -0.0065(15) 0.0012(14)
C3 0.0219(18) 0.026(2) 0.0257(19) -0.0079(15) -0.0078(15) 0.0006(14)
C4 0.0165(16) 0.0216(18) 0.0205(17) -0.0066(14) -0.0055(13) -0.0038(13)
C5 0.0192(17) 0.0204(18) 0.0222(17) -0.0052(14) -0.0105(14) -0.0015(13)
C6 0.0230(17) 0.0199(18) 0.0170(16) -0.0029(13) -0.0090(14) -0.0034(13)
C7 0.0258(19) 0.0197(18) 0.0243(18) -0.0039(14) -0.0091(15) -0.0021(14)
C8 0.0256(18) 0.0184(18) 0.0246(18) -0.0023(14) -0.0113(15) 0.0004(14)
C9 0.0190(17) 0.0188(17) 0.0234(18) -0.0050(14) -0.0119(14) 0.0001(13)
C10 0.0208(17) 0.0202(18) 0.0242(18) -0.0052(14) -0.0133(14) 0.0014(13)
C11 0.0188(17) 0.0199(18) 0.0262(18) -0.0077(14) -0.0117(14) 0.0008(13)
C12 0.0223(18) 0.0204(18) 0.0259(19) -0.0092(15) -0.0082(15) 0.0000(14)
C13 0.0191(17) 0.0242(19) 0.0232(18) -0.0074(15) -0.0044(14) -0.0001(14)
C14 0.0202(17) 0.0214(18) 0.0210(17) -0.0056(14) -0.0097(14) -0.0018(13)
C15 0.0205(17) 0.0257(19) 0.0201(17) -0.0058(14) -0.0097(14) -0.0014(14)
C16 0.0195(17) 0.0204(18) 0.0211(17) -0.0043(14) -0.0082(14) -0.0044(13)
C17 0.0234(18) 0.0219(19) 0.0247(19) -0.0052(15) -0.0059(15) -0.0056(14)
C18 0.0284(19) 0.0149(17) 0.0248(18) -0.0037(14) -0.0095(15) -0.0036(14)
C19 0.0194(17) 0.0179(17) 0.0235(18) -0.0045(14) -0.0103(14) -0.0032(13)
C20 0.0198(17) 0.0182(17) 0.0241(18) -0.0069(14) -0.0090(14) 0.0009(13)
C21 0.0186(17) 0.0213(18) 0.0245(18) -0.0032(14) -0.0091(14) -0.0007(13)
C22 0.0244(18) 0.0190(18) 0.0257(19) -0.0066(15) -0.0098(15) 0.0006(14)
C23 0.0259(19) 0.029(2) 0.0235(19) -0.0040(16) -0.0099(15) 0.0024(15)
C24 0.025(2) 0.028(2) 0.030(2) 0.0036(16) -0.0034(16) -0.0033(16)
C25 0.0236(19) 0.026(2) 0.041(2) -0.0062(17) -0.0072(17) -0.0085(16)
C26 0.0264(19) 0.0220(19) 0.031(2) -0.0071(16) -0.0092(16) -0.0021(15)
C31 0.0250(18) 0.0186(18) 0.0197(17) -0.0039(14) -0.0077(14) 0.0025(14)
C32 0.0248(19) 0.024(2) 0.035(2) -0.0112(16) -0.0118(16) -0.0008(15)
C33 0.027(2) 0.023(2) 0.032(2) -0.0073(16) -0.0130(16) 0.0056(15)
C34 0.033(2) 0.0196(19) 0.0260(19) -0.0061(15) -0.0092(16) 0.0041(15)
C35 0.034(2) 0.0211(19) 0.035(2) -0.0072(16) -0.0106(17) -0.0056(16)
C36 0.0236(19) 0.0239(19) 0.032(2) -0.0064(16) -0.0093(16) -0.0031(15)
C41 0.0248(18) 0.0191(18) 0.0240(18) -0.0094(14) -0.0053(15) -0.0048(14)
C42 0.029(2) 0.028(2) 0.0241(19) -0.0102(16) -0.0062(15) -0.0060(15)
C43 0.0247(19) 0.037(2) 0.032(2) -0.0160(18) -0.0014(16) -0.0092(16)
C44 0.042(2) 0.030(2) 0.029(2) -0.0076(17) 0.0006(18) -0.0126(18)
C45 0.046(3) 0.030(2) 0.024(2) -0.0023(17) -0.0082(18) -0.0074(18)
C46 0.030(2) 0.024(2) 0.027(2) -0.0046(16) -0.0057(16) -0.0029(15)
C51 0.0186(17) 0.0169(17) 0.0231(18) -0.0053(14) -0.0029(14) -0.0019(13)
C52 0.031(2) 0.024(2) 0.028(2) -0.0026(16) -0.0118(16) 0.0018(15)
C53 0.035(2) 0.022(2) 0.036(2) -0.0032(16) -0.0144(18) 0.0035(16)
C54 0.035(2) 0.021(2) 0.035(2) -0.0086(17) -0.0071(18) -0.0015(16)
C55 0.029(2) 0.027(2) 0.029(2) -0.0125(16) -0.0066(16) -0.0039(15)
C56 0.0273(19) 0.0224(19) 0.0260(19) -0.0025(15) -0.0097(16) -0.0022(15)
S 0.0202(6) 0.0149(6) 0.0172(6) -0.0025(4) -0.0088(5) -0.0030(5)
O1 0.0162(13) 0.0141(14) 0.0184(14) -0.0069(11) -0.0042(11) -0.0026(10)
O2 0.0168(14) 0.0147(14) 0.0203(14) -0.0092(11) -0.0050(11) -0.0002(11)
O3 0.0240(18) 0.0191(18) 0.0146(17) 0.0031(14) -0.0114(16) -0.0048(13)
O4 0.036(2) 0.0168(17) 0.0258(19) -0.0002(13) -0.0128(15) -0.0101(15)
O61 0.084(3) 0.048(2) 0.069(3) -0.023(2) -0.022(2) -0.007(2)
O62 0.080(3) 0.048(2) 0.113(3) -0.036(2) -0.057(3) 0.037(2)
N61 0.058(3) 0.053(3) 0.063(3) -0.030(2) -0.041(2) 0.024(2)
C61 0.042(3) 0.053(3) 0.045(3) -0.027(2) -0.030(2) 0.017(2)
C62 0.049(3) 0.080(4) 0.063(4) -0.050(3) -0.033(3) 0.037(3)
C63 0.037(3) 0.098(5) 0.040(3) -0.037(3) -0.010(2) 0.019(3)
C64 0.028(2) 0.085(4) 0.033(2) -0.027(2) -0.0092(19) 0.007(2)
C65 0.027(2) 0.060(3) 0.041(3) -0.027(2) -0.0119(19) 0.007(2)
C66 0.025(2) 0.053(3) 0.042(2) -0.028(2) -0.0143(18) 0.0103(19)
S1B 0.023(3) 0.012(3) 0.023(4) -0.004(3) -0.003(3) -0.001(2)
O1B 0.040(10) 0.020(8) 0.027(9) 0.000(7) -0.007(8) -0.006(7)
O3B 0.032(9) 0.034(9) 0.035(9) 0.002(7) -0.020(8) -0.001(7)
O4B 0.033(11) 0.022(9) 0.051(13) -0.013(9) 0.005(9) -0.021(8)

loop_
_atom_type_symbol
_atom_type_description
_atom_type_scat_dispersion_real
_atom_type_scat_dispersion_imag
_atom_type_scat_source
C C 0.0033 0.0016 'International Tables Vol C Tables 4.2.6.8 and 6.1.1.4'
H H 0.0000 0.0000 'International Tables Vol C Tables 4.2.6.8 and 6.1.1.4'
N N 0.0061 0.0033 'International Tables Vol C Tables 4.2.6.8 and 6.1.1.4'
O O 0.0106 0.0060 'International Tables Vol C Tables 4.2.6.8 and 6.1.1.4'
S S 0.1246 0.1234 'International Tables Vol C Tables 4.2.6.8 and 6.1.1.4'
Hf Hf -0.5830 6.1852 'International Tables Vol C Tables 4.2.6.8 and 6.1.1.4'

loop_
_geom_angle_atom_site_label_1
_geom_angle_atom_site_label_2
_geom_angle_atom_site_label_3
_geom_angle
_geom_angle_site_symmetry_1
_geom_angle_site_symmetry_3
_geom_angle_publ_flag
O3 Hf O2B 81.9(5) 2_646 . ?
O3 Hf O1 81.67(11) 2_646 . ?
O2B Hf O1 31.9(5) . . ?
O3 Hf N3 102.05(12) 2_646 . ?
O2B Hf N3 109.4(5) . . ?
O1 Hf N3 141.01(10) . . ?
O3 Hf N1 112.44(11) 2_646 . ?
O2B Hf N1 106.3(5) . . ?
O1 Hf N1 76.91(10) . . ?
N3 Hf N1 133.00(10) . . ?
O3 Hf O1B 31.2(4) 2_646 2_646 ?
O2B Hf O1B 81.9(6) . 2_646 ?
O1 Hf O1B 65.4(4) . 2_646 ?
N3 Hf O1B 131.8(4) . 2_646 ?
N1 Hf O1B 82.4(4) . 2_646 ?
O3 Hf N2 157.89(11) 2_646 . ?
O2B Hf N2 76.7(5) . . ?
O1 Hf N2 83.21(11) . . ?
N3 Hf N2 80.05(11) . . ?
N1 Hf N2 79.46(10) . . ?
O1B Hf N2 146.6(4) 2_646 . ?
O3 Hf N4 74.85(11) 2_646 . ?
O2B Hf N4 156.5(5) . . ?
O1 Hf N4 137.14(10) . . ?
N3 Hf N4 79.67(10) . . ?
N1 Hf N4 79.66(10) . . ?
O1B Hf N4 76.3(4) 2_646 . ?
N2 Hf N4 126.77(10) . . ?
O3 Hf O2 80.53(11) 2_646 . ?
O2B Hf O2 31.3(5) . . ?
O1 Hf O2 63.11(10) . . ?
N3 Hf O2 79.06(10) . . ?
N1 Hf O2 135.95(10) . . ?
O1B Hf O2 96.3(4) 2_646 . ?
N2 Hf O2 78.27(10) . . ?
N4 Hf O2 143.07(10) . . ?
O3 Hf O3B 30.2(4) 2_646 2_646 ?
O2B Hf O3B 81.6(6) . 2_646 ?
O1 Hf O3B 96.9(4) . 2_646 ?
N3 Hf O3B 73.8(4) . 2_646 ?
N1 Hf O3B 141.7(4) . 2_646 ?
O1B Hf O3B 61.3(6) 2_646 2_646 ?
N2 Hf O3B 138.0(4) . 2_646 ?
N4 Hf O3B 80.2(4) . 2_646 ?
O2 Hf O3B 65.0(4) . 2_646 ?
O3 Hf S1B 0.88(16) 2_646 2_646 ?
O2B Hf S1B 81.2(5) . 2_646 ?
O1 Hf S1B 80.79(15) . 2_646 ?
N3 Hf S1B 102.72(14) . 2_646 ?
N1 Hf S1B 112.17(13) . 2_646 ?
O1B Hf S1B 30.7(4) 2_646 2_646 ?
N2 Hf S1B 157.28(16) . 2_646 ?
N4 Hf S1B 75.56(16) . 2_646 ?
O2 Hf S1B 80.14(15) . 2_646 ?
O3B Hf S1B 30.6(4) 2_646 2_646 ?
C1 N1 C4 105.3(3) . . ?
C1 N1 Hf 126.8(2) . . ?
C4 N1 Hf 123.0(2) . . ?
C9 N2 C6 105.4(3) . . ?
C9 N2 Hf 126.5(2) . . ?
C6 N2 Hf 124.7(2) . . ?
C11 N3 C14 105.6(3) . . ?
C11 N3 Hf 125.0(2) . . ?
C14 N3 Hf 122.6(2) . . ?
C19 N4 C16 105.4(3) . . ?
C19 N4 Hf 127.0(2) . . ?
C16 N4 Hf 122.5(2) . . ?
C20 C1 N1 125.5(3) . . ?
C20 C1 C2 124.7(3) . . ?
N1 C1 C2 109.8(3) . . ?
C3 C2 C1 107.4(3) . . ?
C2 C3 C4 107.7(3) . . ?
C5 C4 N1 124.4(3) . . ?
C5 C4 C3 125.6(3) . . ?
N1 C4 C3 109.6(3) . . ?
C4 C5 C6 124.2(3) . . ?
C4 C5 C21 119.2(3) . . ?
C6 C5 C21 116.6(3) . . ?
N2 C6 C5 125.4(3) . . ?
N2 C6 C7 109.5(3) . . ?
C5 C6 C7 125.1(3) . . ?
C8 C7 C6 107.9(3) . . ?
C7 C8 C9 107.0(3) . . ?
N2 C9 C10 125.5(3) . . ?
N2 C9 C8 110.0(3) . . ?
C10 C9 C8 124.5(3) . . ?
C9 C10 C11 124.5(3) . . ?
C9 C10 C31 118.0(3) . . ?
C11 C10 C31 117.5(3) . . ?
N3 C11 C10 125.0(3) . . ?
N3 C11 C12 109.4(3) . . ?
C10 C11 C12 125.6(3) . . ?
C13 C12 C11 108.1(3) . . ?
C12 C13 C14 107.4(3) . . ?
N3 C14 C15 124.6(3) . . ?
N3 C14 C13 109.4(3) . . ?
C15 C14 C13 125.9(3) . . ?
C14 C15 C16 124.8(3) . . ?
C14 C15 C41 117.7(3) . . ?
C16 C15 C41 117.5(3) . . ?
N4 C16 C15 125.3(3) . . ?
N4 C16 C17 109.8(3) . . ?
C15 C16 C17 124.9(3) . . ?
C18 C17 C16 107.6(3) . . ?
C17 C18 C19 107.2(3) . . ?
N4 C19 C20 125.7(3) . . ?
N4 C19 C18 109.9(3) . . ?
C20 C19 C18 124.3(3) . . ?
C1 C20 C19 124.2(3) . . ?
C1 C20 C51 116.8(3) . . ?
C19 C20 C51 118.8(3) . . ?
C22 C21 C26 118.3(3) . . ?
C22 C21 C5 122.1(3) . . ?
C26 C21 C5 119.6(3) . . ?
C23 C22 C21 120.9(3) . . ?
C24 C23 C22 120.2(3) . . ?
C23 C24 C25 119.7(4) . . ?
C26 C25 C24 120.3(4) . . ?
C25 C26 C21 120.6(3) . . ?
C36 C31 C32 118.7(3) . . ?
C36 C31 C10 121.0(3) . . ?
C32 C31 C10 120.3(3) . . ?
C33 C32 C31 120.7(3) . . ?
C34 C33 C32 119.8(3) . . ?
C33 C34 C35 120.1(3) . . ?
C34 C35 C36 120.4(4) . . ?
C35 C36 C31 120.3(3) . . ?
C42 C41 C46 118.8(3) . . ?
C42 C41 C15 121.9(3) . . ?
C46 C41 C15 119.3(3) . . ?
C41 C42 C43 120.6(4) . . ?
C44 C43 C42 120.2(4) . . ?
C43 C44 C45 120.0(4) . . ?
C44 C45 C46 120.0(4) . . ?
C45 C46 C41 120.5(4) . . ?
C52 C51 C56 118.9(3) . . ?
C52 C51 C20 123.0(3) . . ?
C56 C51 C20 118.1(3) . . ?
C51 C52 C53 120.2(4) . . ?
C54 C53 C52 120.1(4) . . ?
C55 C54 C53 120.3(4) . . ?
C54 C55 C56 119.6(4) . . ?
C55 C56 C51 121.0(3) . . ?
O4 S O3 110.8(2) . . ?
O4 S O2 115.2(2) . . ?
O3 S O2 108.68(18) . . ?
O4 S O1 112.12(19) . . ?
O3 S O1 108.37(18) . . ?
O2 S O1 101.12(17) . . ?
S O1 Hf 98.73(14) . . ?
S O2 Hf 97.03(14) . . ?
S O3 Hf 159.6(2) . 2_646 ?
O62 N61 O61 122.2(5) . . ?
O62 N61 C61 119.2(5) . . ?
O61 N61 C61 118.6(4) . . ?
C66 C61 C62 122.1(5) . . ?
C66 C61 N61 118.6(4) . . ?
C62 C61 N61 119.3(4) . . ?
C63 C62 C61 118.3(5) . . ?
C64 C63 C62 120.6(5) . . ?
C63 C64 C65 120.3(5) . . ?
C64 C65 C66 120.9(4) . . ?
C61 C66 C65 117.8(4) . . ?
C73A C72A N71A 122.5(11) . . ?
C73A C72A C83 81.8(7) . . ?
N71A C72A C83 151.1(9) . . ?
C72B N71B N81 118.1(10) . 2 ?
C72B N71B C82 78.2(8) . 2 ?
N81 N71B C82 40.0(5) 2 2 ?
C73B C72B N71B 123.6(11) . . ?
C72B C73B C82 77.9(8) . 2 ?
C82 N81 C82 30.8(7) . 2 ?
C82 N81 N71B 86.1(7) . 2 ?
C82 N81 N71B 115.3(8) 2 2 ?
C82 C82 N81 90.1(16) 2 . ?
C82 C82 N81 59.1(14) 2 2 ?
N81 C82 N81 149.2(7) . 2 ?
C82 C82 N71B 140.6(18) 2 2 ?
N81 C82 N71B 53.9(6) . 2 ?
N81 C82 N71B 154.2(8) 2 2 ?
C82 C82 C73B 130.6(18) 2 2 ?
N81 C82 C73B 133.2(8) . 2 ?
N81 C82 C73B 75.2(7) 2 2 ?
N71B C82 C73B 79.8(5) 2 2 ?
O2B S1B O4B 104.8(13) . . ?
O2B S1B O3B 109.9(10) . . ?
O4B S1B O3B 111.7(11) . . ?
O2B S1B O1B 110.3(10) . . ?
O4B S1B O1B 117.6(10) . . ?
O3B S1B O1B 102.5(11) . . ?
O2B S1B Hf 125.0(8) . 2_646 ?
O4B S1B Hf 130.2(11) . 2_646 ?
O3B S1B Hf 53.1(7) . 2_646 ?
O1B S1B Hf 49.4(7) . 2_646 ?
S1B O1B Hf 99.9(9) . 2_646 ?
S1B O2B Hf 153.8(12) . . ?
S1B O3B Hf 96.2(9) . 2_646 ?

loop_
_geom_bond_atom_site_label_1
_geom_bond_atom_site_label_2
_geom_bond_distance
_geom_bond_site_symmetry_2
_geom_bond_publ_flag
Hf O3 2.085(4) 2_646 ?
Hf O2B 2.10(2) . ?
Hf O1 2.185(3) . ?
Hf N3 2.198(3) . ?
Hf N1 2.203(3) . ?
Hf O1B 2.214(16) 2_646 ?
Hf N2 2.225(3) . ?
Hf N4 2.235(3) . ?
Hf O2 2.238(3) . ?
Hf O3B 2.313(16) 2_646 ?
Hf S1B 2.873(10) 2_646 ?
N1 C1 1.392(4) . ?
N1 C4 1.393(4) . ?
N2 C9 1.385(4) . ?
N2 C6 1.388(4) . ?
N3 C11 1.388(4) . ?
N3 C14 1.391(4) . ?
N4 C19 1.385(4) . ?
N4 C16 1.386(4) . ?
C1 C20 1.391(5) . ?
C1 C2 1.435(5) . ?
C2 C3 1.351(5) . ?
C3 C4 1.432(5) . ?
C4 C5 1.390(5) . ?
C5 C6 1.403(5) . ?
C5 C21 1.497(5) . ?
C6 C7 1.432(5) . ?
C7 C8 1.345(5) . ?
C8 C9 1.434(5) . ?
C9 C10 1.397(5) . ?
C10 C11 1.399(5) . ?
C10 C31 1.491(5) . ?
C11 C12 1.428(5) . ?
C12 C13 1.342(5) . ?
C13 C14 1.433(5) . ?
C14 C15 1.397(5) . ?
C15 C16 1.399(5) . ?
C15 C41 1.498(5) . ?
C16 C17 1.430(5) . ?
C17 C18 1.347(5) . ?
C18 C19 1.433(5) . ?
C19 C20 1.399(5) . ?
C20 C51 1.495(5) . ?
C21 C22 1.397(5) . ?
C21 C26 1.399(5) . ?
C22 C23 1.385(5) . ?
C23 C24 1.381(5) . ?
C24 C25 1.389(6) . ?
C25 C26 1.385(5) . ?
C31 C36 1.389(5) . ?
C31 C32 1.392(5) . ?
C32 C33 1.389(5) . ?
C33 C34 1.375(5) . ?
C34 C35 1.379(5) . ?
C35 C36 1.386(5) . ?
C41 C42 1.390(5) . ?
C41 C46 1.398(5) . ?
C42 C43 1.394(5) . ?
C43 C44 1.379(6) . ?
C44 C45 1.390(6) . ?
C45 C46 1.391(5) . ?
C51 C52 1.390(5) . ?
C51 C56 1.392(5) . ?
C52 C53 1.391(5) . ?
C53 C54 1.385(6) . ?
C54 C55 1.379(5) . ?
C55 C56 1.387(5) . ?
S O4 1.415(4) . ?
S O3 1.490(3) . ?
S O2 1.491(3) . ?
S O1 1.507(3) . ?
O3 Hf 2.085(4) 2_646 ?
O61 N61 1.231(5) . ?
O62 N61 1.224(5) . ?
N61 C61 1.459(7) . ?
C61 C66 1.373(6) . ?
C61 C62 1.393(7) . ?
C62 C63 1.372(8) . ?
C63 C64 1.368(7) . ?
C64 C65 1.371(6) . ?
C65 C66 1.384(6) . ?
N71A C72A 1.223(14) . ?
C72A C73A 1.194(12) . ?
C72A C83 1.933(15) . ?
N71B C72B 1.389(15) . ?
N71B N81 1.501(13) 2 ?
N71B C82 1.853(13) 2 ?
C72B C73B 1.336(15) . ?
C73B C82 1.892(13) 2 ?
N81 C82 1.194(12) . ?
N81 C82 1.392(13) 2 ?
N81 N71B 1.501(13) 2 ?
C82 C82 0.712(14) 2 ?
C82 N81 1.392(13) 2 ?
C82 N71B 1.853(13) 2 ?
C82 C73B 1.892(13) 2 ?
S1B O2B 1.45(2) . ?
S1B O4B 1.45(2) . ?
S1B O3B 1.472(17) . ?
S1B O1B 1.490(16) . ?
S1B Hf 2.873(10) 2_646 ?
O1B Hf 2.214(16) 2_646 ?
O3B Hf 2.313(16) 2_646 ?
